data_7234331
loop_
_publ_author_name
'Denis Gentili'
'Nicola Demitri'
'Bernhard Schafer'
'Fabiola Liscio'
'Ilaria Bergenti'
'Giampiero Ruani'
'Mario Ruben'
'Massimiliano Cavallini'

_publ_section_title
;
 Multi-modal sensing in spin crossover compounds
;
_journal_name_full 'Journal of Materials Chemistry C'
_journal_page_first 7836
_journal_page_last 7844
_journal_paper_doi 10.1039/C5TC00845J
_journal_volume 3
_journal_year 2015
_chemical_formula_moiety 'C18 H12 Fe N14, 1.25H2O'
_chemical_formula_sum 'C18 H14.5 Fe N14 O1.25'
_chemical_formula_weight 502.79
_space_group_crystal_system monoclinic
_space_group_IT_number 15
_space_group_name_Hall '-C 2yc'
_space_group_name_H-M_alt 'C 1 2/c 1'
_atom_sites_solution_hydrogens mixed
_atom_sites_solution_primary direct
_atom_sites_solution_secondary difmap
_cell_angle_alpha 90
_cell_angle_beta 127.617(14)
_cell_angle_gamma 90
_cell_formula_units_Z 8
_cell_length_a 23.709(1)
_cell_length_b 14.472(2)
_cell_length_c 15.326(49)
_cell_measurement_reflns_used 773
_cell_measurement_temperature 100(2)
_cell_measurement_theta_max 28.227
_cell_measurement_theta_min 1.750
_cell_volume 4165(13)
_computing_cell_refinement XDS
_computing_data_collection 'Elettra XRD1 Data Collection SW'
_computing_data_reduction XDS
_computing_molecular_graphics 'Ortep3 for Windows - PyMol'
_computing_publication_material 'enCIFer - publCIF'
_computing_structure_refinement 'SHELXL-2013 (Sheldrick, 2013)'
_computing_structure_solution Sir2011
_diffrn_ambient_temperature 100(2)
_diffrn_measured_fraction_theta_full 0.974
_diffrn_measured_fraction_theta_max 0.968
_diffrn_measurement_device_type
;
'Huber 4-circles Kappa Goniometer, Pilatus 2M detector'
;
_diffrn_measurement_method 'Rotating crystal'
_diffrn_radiation_type Synchrotron
_diffrn_radiation_wavelength 0.700
_diffrn_reflns_av_R_equivalents 0.0278
_diffrn_reflns_av_unetI/netI 0.0231
_diffrn_reflns_Laue_measured_fraction_full 0.974
_diffrn_reflns_Laue_measured_fraction_max 0.968
_diffrn_reflns_limit_h_max 25
_diffrn_reflns_limit_h_min -32
_diffrn_reflns_limit_k_max 19
_diffrn_reflns_limit_k_min 0
_diffrn_reflns_limit_l_max 20
_diffrn_reflns_limit_l_min 0
_diffrn_reflns_number 5222
_diffrn_reflns_point_group_measured_fraction_full 0.974
_diffrn_reflns_point_group_measured_fraction_max 0.968
_diffrn_reflns_theta_full 24.835
_diffrn_reflns_theta_max 28.227
_diffrn_reflns_theta_min 1.750
_diffrn_source 'Elettra Synchrotron - XRD1 BL'
_diffrn_standards_decay_% 0
_diffrn_standards_interval_count 0
_diffrn_standards_number 0
_exptl_absorpt_coefficient_mu 0.737
_exptl_absorpt_correction_T_max 1.4029
_exptl_absorpt_correction_T_min 0.1220
_exptl_absorpt_correction_type refdelf
_exptl_absorpt_process_details
;
Parkin S,Moezzi B & Hope H, (1995) J. Appl. Cryst. 28, 53-56
Cubic fit to sin(theta)/lambda - 24 parameters
;
_exptl_crystal_colour red
_exptl_crystal_density_diffrn 1.603
_exptl_crystal_description parallelepiped
_exptl_crystal_F_000 2052
_exptl_crystal_size_max 0.200
_exptl_crystal_size_mid 0.100
_exptl_crystal_size_min 0.100
_refine_diff_density_max 1.002
_refine_diff_density_min -1.315
_refine_diff_density_rms 0.126
_refine_ls_extinction_coef 0.0009(2)
_refine_ls_extinction_expression Fc^*^=kFc[1+0.001xFc^2^\l^3^/sin(2\q)]^-1/4^
_refine_ls_extinction_method 'SHELXL-2014/7 (Sheldrick 2014'
_refine_ls_goodness_of_fit_ref 1.111
_refine_ls_hydrogen_treatment mixed
_refine_ls_matrix_type full
_refine_ls_number_parameters 339
_refine_ls_number_reflns 5222
_refine_ls_number_restraints 9
_refine_ls_restrained_S_all 1.110
_refine_ls_R_factor_all 0.0956
_refine_ls_R_factor_gt 0.0756
_refine_ls_shift/su_max 0.001
_refine_ls_shift/su_mean 0.000
_refine_ls_structure_factor_coef Fsqd
_refine_ls_weighting_details 'w=1/[\s^2^(Fo^2^)+56.3421P] where P=(Fo^2^+2Fc^2^)/3'
_refine_ls_weighting_scheme calc
_refine_ls_wR_factor_gt 0.1530
_refine_ls_wR_factor_ref 0.1693
_reflns_Friedel_coverage 0.000
_reflns_Friedel_fraction_full .
_reflns_Friedel_fraction_max .
_reflns_number_gt 4385
_reflns_number_total 5222
_reflns_threshold_expression 'I > 2\s(I)'
_cod_data_source_file J-Mater-Chem-C-2015-3-7836.cif
_cod_data_source_block FeSCO_D_100K
_cod_original_sg_symbol_H-M 'C 2/c'
_cod_original_formula_sum 'C18 H14.50 Fe N14 O1.25'
_cod_database_code 7234331
_shelx_space_group_comment
;
The symmetry employed for this shelxl refinement is uniquely defined
by the following loop, which should always be used as a source of
symmetry information in preference to the above space-group names.
They are only intended as comments.
;
_shelx_estimated_absorpt_t_min 0.985
_shelx_estimated_absorpt_t_max 0.993
_exptl_absorpt_factor_mur 0.171

loop_
_space_group_symop_operation_xyz
'x, y, z'
'-x, y, -z+1/2'
'x+1/2, y+1/2, z'
'-x+1/2, y+1/2, -z+1/2'
'-x, -y, -z'
'x, -y, z-1/2'
'-x+1/2, -y+1/2, -z'
'x+1/2, -y+1/2, z-1/2'

loop_
_atom_site_label
_atom_site_type_symbol
_atom_site_fract_x
_atom_site_fract_y
_atom_site_fract_z
_atom_site_U_iso_or_equiv
_atom_site_adp_type
_atom_site_occupancy
_atom_site_site_symmetry_order
_atom_site_calc_flag
_atom_site_refinement_flags_posn
_atom_site_refinement_flags_adp
_atom_site_refinement_flags_occupancy
_atom_site_disorder_assembly
_atom_site_disorder_group
Fe1_1 Fe 0.21271(3) 0.96779(4) 0.11658(5) 0.02241(18) Uani 1 1 d . . . . .
N1_1 N 0.14610(17) 0.8770(3) 0.0032(3) 0.0248(7) Uani 1 1 d . . . . .
N2_1 N 0.13918(19) 0.8225(3) -0.0735(3) 0.0293(8) Uani 1 1 d . . . . .
N3_1 N 0.07872(19) 0.7757(3) -0.1232(3) 0.0337(9) Uani 1 1 d . . . . .
N4_1 N 0.04548(19) 0.7980(3) -0.0788(3) 0.0320(8) Uani 1 1 d . . . . .
N5_1 N 0.14150(17) 0.9653(2) 0.1382(3) 0.0238(7) Uani 1 1 d . . . . .
N6_1 N 0.21315(19) 1.0684(3) 0.2728(3) 0.0267(7) Uani 1 1 d . . . . .
N7_1 N 0.25449(18) 1.0558(3) 0.2388(3) 0.0272(8) Uani 1 1 d . . . . .
N8_1 N 0.17680(17) 1.0685(3) 0.0080(3) 0.0240(7) Uani 1 1 d . . . . .
N9_1 N 0.11886(17) 1.1217(3) -0.0550(3) 0.0277(8) Uani 1 1 d . . . . .
N10_1 N 0.12896(18) 1.1768(3) -0.1137(3) 0.0277(8) Uani 1 1 d . . . . .
N11_1 N 0.19320(18) 1.1608(3) -0.0905(3) 0.0282(8) Uani 1 1 d . . . . .
N12_1 N 0.28835(16) 0.9758(2) 0.1051(3) 0.0230(7) Uani 1 1 d . . . . .
N13_1 N 0.33613(17) 0.8596(3) 0.2281(3) 0.0244(7) Uani 1 1 d . . . . .
N14_1 N 0.27590(17) 0.8712(2) 0.2216(3) 0.0238(7) Uani 1 1 d . . . . .
C1_1 C 0.0884(2) 0.8597(3) -0.0014(3) 0.0262(8) Uani 1 1 d . . . . .
C2_1 C 0.0834(2) 0.9107(3) 0.0750(3) 0.0254(8) Uani 1 1 d . . . . .
C3_1 C 0.0309(2) 0.9101(3) 0.0888(3) 0.0283(9) Uani 1 1 d . . . . .
H3_1 H -0.0092 0.8704 0.0459 0.034 Uiso 1 1 calc R U . . .
C4_1 C 0.0382(2) 0.9689(3) 0.1667(3) 0.0296(9) Uani 1 1 d . . . . .
H4_1 H 0.0020 0.9706 0.1759 0.036 Uiso 1 1 calc R U . . .
C5_1 C 0.0975(2) 1.0252(3) 0.2314(4) 0.0303(9) Uani 1 1 d . . . . .
H5_1 H 0.1029 1.0658 0.2848 0.036 Uiso 1 1 calc R U . . .
C6_1 C 0.1487(2) 1.0197(3) 0.2147(3) 0.0251(8) Uani 1 1 d . . . . .
C7_1 C 0.2462(2) 1.1250(3) 0.3627(3) 0.0312(9) Uani 1 1 d . . . . .
H7_1 H 0.2284 1.1446 0.4009 0.037 Uiso 1 1 calc R U . . .
C8_1 C 0.3103(3) 1.1477(3) 0.3864(4) 0.0344(10) Uani 1 1 d . . . . .
H8_1 H 0.3461 1.1858 0.4451 0.041 Uiso 1 1 calc R U . . .
C9_1 C 0.3129(2) 1.1042(3) 0.3082(4) 0.0304(9) Uani 1 1 d . . . . .
H9_1 H 0.3516 1.1087 0.3051 0.036 Uiso 1 1 calc R U . . .
C10_1 C 0.2209(2) 1.0939(3) -0.0154(3) 0.0242(8) Uani 1 1 d . . . . .
C11_1 C 0.2885(2) 1.0441(3) 0.0446(3) 0.0251(8) Uani 1 1 d . . . . .
C12_1 C 0.3477(2) 1.0604(4) 0.0489(4) 0.0356(11) Uani 1 1 d . . . . .
H12_1 H 0.3486 1.1100 0.0091 0.043 Uiso 1 1 calc R U . . .
C13_1 C 0.4056(2) 1.0016(4) 0.1132(5) 0.0405(12) Uani 1 1 d . . . . .
H13_1 H 0.4464 1.0102 0.1159 0.049 Uiso 1 1 calc R U . . .
C14_1 C 0.4053(2) 0.9306(3) 0.1737(4) 0.0331(10) Uani 1 1 d . . . . .
H14_1 H 0.4447 0.8900 0.2171 0.040 Uiso 1 1 calc R U . . .
C15_1 C 0.3449(2) 0.9215(3) 0.1679(3) 0.0249(8) Uani 1 1 d . . . . .
C16_1 C 0.3810(2) 0.7956(3) 0.3069(3) 0.0273(9) Uani 1 1 d . . . . .
H16_1 H 0.4258 0.7763 0.3270 0.033 Uiso 1 1 calc R U . . .
C17_1 C 0.3487(2) 0.7649(3) 0.3510(4) 0.0304(9) Uani 1 1 d . . . . .
H17_1 H 0.3665 0.7200 0.4074 0.036 Uiso 1 1 calc R U . . .
C18_1 C 0.2837(2) 0.8135(3) 0.2960(4) 0.0284(9) Uani 1 1 d . . . . .
H18_1 H 0.2502 0.8061 0.3102 0.034 Uiso 1 1 calc R U . . .
OA_12 O 0.0393(9) 1.5275(13) -0.4268(14) 0.051(4) Uiso 0.25 1 d D . P A 1
H1A_12 H 0.015(9) 1.555(17) -0.410(14) 0.077 Uiso 0.25 1 d D U P B 1
H2A_12 H 0.015(9) 1.527(18) -0.498(2) 0.077 Uiso 0.25 1 d D U P C 1
OB_12 O 0.0268(4) 1.3437(6) -0.4141(9) 0.065(3) Uani 0.5 1 d D . P D 2
H1B_12 H 0.023(8) 1.386(9) -0.378(9) 0.098 Uiso 0.5 1 d D U P E 2
H2B_12 H -0.007(6) 1.350(11) -0.484(2) 0.098 Uiso 0.5 1 d D U P F 2
O_11 O -0.0023(8) 1.2874(5) -0.2274(10) 0.054(4) Uani 0.5 1 d D . P . .
H1_11 H 0.030(5) 1.245(7) -0.204(12) 0.082 Uiso 0.5 1 d D U P . .
H2_11 H -0.044(3) 1.263(10) -0.277(11) 0.082 Uiso 0.5 1 d D U P . .

loop_
_atom_site_aniso_label
_atom_site_aniso_U_11
_atom_site_aniso_U_22
_atom_site_aniso_U_33
_atom_site_aniso_U_23
_atom_site_aniso_U_13
_atom_site_aniso_U_12
Fe1_1 0.0121(3) 0.0253(3) 0.0201(3) 0.0004(2) 0.0048(2) 0.0005(2)
N1_1 0.0163(15) 0.0271(18) 0.0209(15) 0.0047(13) 0.0061(13) 0.0039(13)
N2_1 0.0220(17) 0.030(2) 0.0213(16) -0.0027(14) 0.0055(14) -0.0019(14)
N3_1 0.0201(17) 0.029(2) 0.0269(18) 0.0006(15) 0.0016(14) -0.0013(14)
N4_1 0.0169(16) 0.029(2) 0.0295(19) 0.0017(15) 0.0036(15) 0.0015(14)
N5_1 0.0171(14) 0.0238(17) 0.0233(15) 0.0029(13) 0.0087(13) 0.0012(13)
N6_1 0.0234(16) 0.0244(18) 0.0241(17) 0.0000(14) 0.0104(14) 0.0017(13)
N7_1 0.0178(15) 0.0272(19) 0.0241(17) 0.0010(14) 0.0065(14) -0.0007(13)
N8_1 0.0124(14) 0.0278(18) 0.0199(15) -0.0028(13) 0.0037(12) 0.0000(12)
N9_1 0.0148(15) 0.0301(19) 0.0239(17) 0.0044(14) 0.0045(13) 0.0038(13)
N10_1 0.0179(15) 0.032(2) 0.0223(16) 0.0001(14) 0.0065(13) -0.0003(14)
N11_1 0.0165(15) 0.033(2) 0.0246(17) 0.0017(15) 0.0073(14) 0.0000(14)
N12_1 0.0153(14) 0.0251(17) 0.0205(15) -0.0027(13) 0.0068(12) -0.0024(13)
N13_1 0.0141(14) 0.0256(18) 0.0227(16) -0.0012(13) 0.0057(13) -0.0007(12)
N14_1 0.0163(15) 0.0243(17) 0.0232(16) -0.0022(13) 0.0081(13) -0.0009(13)
C1_1 0.0146(16) 0.025(2) 0.029(2) 0.0032(16) 0.0078(16) 0.0007(14)
C2_1 0.0153(16) 0.027(2) 0.0217(18) 0.0006(15) 0.0050(15) 0.0011(15)
C3_1 0.0161(17) 0.035(2) 0.0237(19) 0.0034(17) 0.0068(15) 0.0021(16)
C4_1 0.0178(17) 0.040(3) 0.028(2) 0.0059(19) 0.0125(16) 0.0054(17)
C5_1 0.0242(19) 0.035(2) 0.027(2) 0.0025(18) 0.0129(17) 0.0042(18)
C6_1 0.0201(17) 0.024(2) 0.0212(18) 0.0035(15) 0.0073(15) 0.0054(15)
C7_1 0.032(2) 0.029(2) 0.0224(19) -0.0008(17) 0.0113(18) -0.0011(18)
C8_1 0.033(2) 0.030(2) 0.027(2) -0.0047(18) 0.0116(19) -0.0053(18)
C9_1 0.025(2) 0.029(2) 0.028(2) -0.0039(17) 0.0116(17) -0.0051(17)
C10_1 0.0162(16) 0.028(2) 0.0197(17) -0.0001(15) 0.0063(14) -0.0030(15)
C11_1 0.0155(16) 0.029(2) 0.0222(18) 0.0004(16) 0.0069(15) -0.0009(15)
C12_1 0.0194(19) 0.039(3) 0.040(3) 0.005(2) 0.0135(19) -0.0012(18)
C13_1 0.022(2) 0.044(3) 0.052(3) 0.009(2) 0.020(2) 0.0014(19)
C14_1 0.0173(18) 0.037(3) 0.034(2) 0.0056(19) 0.0098(17) 0.0047(17)
C15_1 0.0172(17) 0.026(2) 0.0237(18) -0.0016(16) 0.0082(15) -0.0019(15)
C16_1 0.0184(18) 0.025(2) 0.0224(19) -0.0003(16) 0.0043(15) 0.0013(15)
C17_1 0.0220(19) 0.032(2) 0.025(2) 0.0020(17) 0.0076(17) 0.0001(17)
C18_1 0.025(2) 0.026(2) 0.028(2) 0.0013(17) 0.0133(18) 0.0004(16)
OB_12 0.032(4) 0.050(5) 0.075(6) 0.025(5) 0.013(4) -0.005(4)
O_11 0.024(3) 0.041(4) 0.056(9) -0.007(4) 0.002(6) 0.006(4)

loop_
_atom_type_symbol
_atom_type_description
_atom_type_scat_dispersion_real
_atom_type_scat_dispersion_imag
_atom_type_scat_source
C C 0.0030 0.0016 'International Tables Vol C Tables 4.2.6.8 and 6.1.1.4'
H H 0.0000 0.0000 'International Tables Vol C Tables 4.2.6.8 and 6.1.1.4'
N N 0.0059 0.0032 'International Tables Vol C Tables 4.2.6.8 and 6.1.1.4'
Fe Fe 0.3456 0.8265 'International Tables Vol C Tables 4.2.6.8 and 6.1.1.4'
O O 0.0106 0.0060 'International Tables Vol C Tables 4.2.6.8 and 6.1.1.4'

loop_
_geom_angle_atom_site_label_1
_geom_angle_atom_site_label_2
_geom_angle_atom_site_label_3
_geom_angle
_geom_angle_site_symmetry_1
_geom_angle_site_symmetry_3
N5_1 Fe1_1 N12_1 175.60(15) . .
N5_1 Fe1_1 N14_1 99.1(2) . .
N12_1 Fe1_1 N14_1 80.16(19) . .
N5_1 Fe1_1 N7_1 80.3(2) . .
N12_1 Fe1_1 N7_1 95.38(19) . .
N14_1 Fe1_1 N7_1 89.5(2) . .
N5_1 Fe1_1 N8_1 100.83(18) . .
N12_1 Fe1_1 N8_1 79.84(17) . .
N14_1 Fe1_1 N8_1 159.99(15) . .
N7_1 Fe1_1 N8_1 91.8(2) . .
N5_1 Fe1_1 N1_1 79.8(2) . .
N12_1 Fe1_1 N1_1 104.5(2) . .
N14_1 Fe1_1 N1_1 92.75(18) . .
N7_1 Fe1_1 N1_1 160.06(16) . .
N8_1 Fe1_1 N1_1 92.8(2) . .
N2_1 N1_1 C1_1 105.6(4) . .
N2_1 N1_1 Fe1_1 140.2(3) . .
C1_1 N1_1 Fe1_1 114.2(3) . .
N3_1 N2_1 N1_1 108.3(4) . .
N2_1 N3_1 N4_1 110.3(4) . .
C1_1 N4_1 N3_1 104.2(4) . .
C6_1 N5_1 C2_1 120.1(4) . .
C6_1 N5_1 Fe1_1 119.3(3) . .
C2_1 N5_1 Fe1_1 120.6(3) . .
C7_1 N6_1 N7_1 111.0(4) . .
C7_1 N6_1 C6_1 132.5(4) . .
N7_1 N6_1 C6_1 116.5(4) . .
C9_1 N7_1 N6_1 105.4(4) . .
C9_1 N7_1 Fe1_1 141.6(3) . .
N6_1 N7_1 Fe1_1 112.7(3) . .
N9_1 N8_1 C10_1 105.8(4) . .
N9_1 N8_1 Fe1_1 139.3(3) . .
C10_1 N8_1 Fe1_1 114.9(3) . .
N10_1 N9_1 N8_1 107.7(4) . .
N9_1 N10_1 N11_1 111.0(3) . .
C10_1 N11_1 N10_1 103.5(4) . .
C15_1 N12_1 C11_1 120.3(4) . .
C15_1 N12_1 Fe1_1 119.1(3) . .
C11_1 N12_1 Fe1_1 120.0(3) . .
C16_1 N13_1 N14_1 110.9(4) . .
C16_1 N13_1 C15_1 132.2(4) . .
N14_1 N13_1 C15_1 116.2(3) . .
C18_1 N14_1 N13_1 105.3(3) . .
C18_1 N14_1 Fe1_1 141.9(3) . .
N13_1 N14_1 Fe1_1 112.6(3) . .
N4_1 C1_1 N1_1 111.7(4) . .
N4_1 C1_1 C2_1 131.9(4) . .
N1_1 C1_1 C2_1 116.4(4) . .
N5_1 C2_1 C3_1 120.8(4) . .
N5_1 C2_1 C1_1 109.0(4) . .
C3_1 C2_1 C1_1 130.2(4) . .
C2_1 C3_1 C4_1 118.5(4) . .
C2_1 C3_1 H3_1 120.8 . .
C4_1 C3_1 H3_1 120.8 . .
C5_1 C4_1 C3_1 120.9(4) . .
C5_1 C4_1 H4_1 119.6 . .
C3_1 C4_1 H4_1 119.6 . .
C4_1 C5_1 C6_1 117.1(4) . .
C4_1 C5_1 H5_1 121.5 . .
C6_1 C5_1 H5_1 121.5 . .
N5_1 C6_1 C5_1 122.6(4) . .
N5_1 C6_1 N6_1 111.2(4) . .
C5_1 C6_1 N6_1 126.2(4) . .
N6_1 C7_1 C8_1 105.8(4) . .
N6_1 C7_1 H7_1 127.1 . .
C8_1 C7_1 H7_1 127.1 . .
C7_1 C8_1 C9_1 106.9(4) . .
C7_1 C8_1 H8_1 126.6 . .
C9_1 C8_1 H8_1 126.6 . .
N7_1 C9_1 C8_1 110.9(4) . .
N7_1 C9_1 H9_1 124.5 . .
C8_1 C9_1 H9_1 124.5 . .
N11_1 C10_1 N8_1 112.1(4) . .
N11_1 C10_1 C11_1 132.6(4) . .
N8_1 C10_1 C11_1 115.4(4) . .
N12_1 C11_1 C12_1 121.1(4) . .
N12_1 C11_1 C10_1 109.4(3) . .
C12_1 C11_1 C10_1 129.5(4) . .
C11_1 C12_1 C13_1 117.7(5) . .
C11_1 C12_1 H12_1 121.2 . .
C13_1 C12_1 H12_1 121.2 . .
C14_1 C13_1 C12_1 121.4(4) . .
C14_1 C13_1 H13_1 119.3 . .
C12_1 C13_1 H13_1 119.3 . .
C13_1 C14_1 C15_1 117.0(4) . .
C13_1 C14_1 H14_1 121.5 . .
C15_1 C14_1 H14_1 121.5 . .
N12_1 C15_1 C14_1 122.5(4) . .
N12_1 C15_1 N13_1 111.7(4) . .
C14_1 C15_1 N13_1 125.8(4) . .
C17_1 C16_1 N13_1 106.7(4) . .
C17_1 C16_1 H16_1 126.6 . .
N13_1 C16_1 H16_1 126.6 . .
C16_1 C17_1 C18_1 106.2(4) . .
C16_1 C17_1 H17_1 126.9 . .
C18_1 C17_1 H17_1 126.9 . .
N14_1 C18_1 C17_1 110.8(4) . .
N14_1 C18_1 H18_1 124.6 . .
C17_1 C18_1 H18_1 124.6 . .
H1A_12 OA_12 H2A_12 109(3) . .
H1B_12 OB_12 H2B_12 110(3) . .
O_11 O_11 H1_11 78(10) 2_554 .
O_11 O_11 H2_11 86(10) 2_554 .
H1_11 O_11 H2_11 108(3) . .

loop_
_geom_bond_atom_site_label_1
_geom_bond_atom_site_label_2
_geom_bond_distance
_geom_bond_site_symmetry_2
Fe1_1 N5_1 1.909(4) .
Fe1_1 N12_1 1.910(3) .
Fe1_1 N14_1 1.961(4) .
Fe1_1 N7_1 1.962(5) .
Fe1_1 N8_1 1.972(5) .
Fe1_1 N1_1 1.973(4) .
N1_1 N2_1 1.340(6) .
N1_1 C1_1 1.350(5) .
N2_1 N3_1 1.327(5) .
N3_1 N4_1 1.356(6) .
N4_1 C1_1 1.329(6) .
N5_1 C6_1 1.333(6) .
N5_1 C2_1 1.354(5) .
N6_1 C7_1 1.366(6) .
N6_1 N7_1 1.374(5) .
N6_1 C6_1 1.400(5) .
N7_1 C9_1 1.319(5) .
N8_1 N9_1 1.339(5) .
N8_1 C10_1 1.348(5) .
N9_1 N10_1 1.329(6) .
N10_1 N11_1 1.357(5) .
N11_1 C10_1 1.331(6) .
N12_1 C15_1 1.328(5) .
N12_1 C11_1 1.356(6) .
N13_1 C16_1 1.371(5) .
N13_1 N14_1 1.380(5) .
N13_1 C15_1 1.390(6) .
N14_1 C18_1 1.332(6) .
C1_1 C2_1 1.449(7) .
C2_1 C3_1 1.383(6) .
C3_1 C4_1 1.389(7) .
C3_1 H3_1 0.9500 .
C4_1 C5_1 1.387(6) .
C4_1 H4_1 0.9500 .
C5_1 C6_1 1.387(6) .
C5_1 H5_1 0.9500 .
C7_1 C8_1 1.368(7) .
C7_1 H7_1 0.9500 .
C8_1 C9_1 1.389(7) .
C8_1 H8_1 0.9500 .
C9_1 H9_1 0.9500 .
C10_1 C11_1 1.460(5) .
C11_1 C12_1 1.385(6) .
C12_1 C13_1 1.390(7) .
C12_1 H12_1 0.9500 .
C13_1 C14_1 1.387(7) .
C13_1 H13_1 0.9500 .
C14_1 C15_1 1.386(6) .
C14_1 H14_1 0.9500 .
C16_1 C17_1 1.368(7) .
C16_1 H16_1 0.9500 .
C17_1 C18_1 1.411(6) .
C17_1 H17_1 0.9500 .
C18_1 H18_1 0.9500 .
OA_12 H1A_12 0.871(10) .
OA_12 H2A_12 0.871(11) .
OB_12 H1B_12 0.868(10) .
OB_12 H2B_12 0.868(11) .
O_11 O_11 0.77(2) 2_554
O_11 H1_11 0.871(10) .
O_11 H2_11 0.871(10) .

loop_
_geom_torsion_atom_site_label_1
_geom_torsion_atom_site_label_2
_geom_torsion_atom_site_label_3
_geom_torsion_atom_site_label_4
_geom_torsion
_geom_torsion_site_symmetry_1
_geom_torsion_site_symmetry_2
_geom_torsion_site_symmetry_3
_geom_torsion_site_symmetry_4
C1_1 N1_1 N2_1 N3_1 1.1(4) . . . .
Fe1_1 N1_1 N2_1 N3_1 179.4(3) . . . .
N1_1 N2_1 N3_1 N4_1 -0.7(5) . . . .
N2_1 N3_1 N4_1 C1_1 0.1(5) . . . .
C7_1 N6_1 N7_1 C9_1 0.4(5) . . . .
C6_1 N6_1 N7_1 C9_1 -177.0(4) . . . .
C7_1 N6_1 N7_1 Fe1_1 175.8(3) . . . .
C6_1 N6_1 N7_1 Fe1_1 -1.6(4) . . . .
C10_1 N8_1 N9_1 N10_1 -0.1(4) . . . .
Fe1_1 N8_1 N9_1 N10_1 -178.4(3) . . . .
N8_1 N9_1 N10_1 N11_1 0.2(5) . . . .
N9_1 N10_1 N11_1 C10_1 -0.1(5) . . . .
C16_1 N13_1 N14_1 C18_1 -0.5(4) . . . .
C15_1 N13_1 N14_1 C18_1 -171.8(4) . . . .
C16_1 N13_1 N14_1 Fe1_1 176.4(3) . . . .
C15_1 N13_1 N14_1 Fe1_1 5.1(4) . . . .
N3_1 N4_1 C1_1 N1_1 0.6(5) . . . .
N3_1 N4_1 C1_1 C2_1 179.5(4) . . . .
N2_1 N1_1 C1_1 N4_1 -1.1(5) . . . .
Fe1_1 N1_1 C1_1 N4_1 -179.9(3) . . . .
N2_1 N1_1 C1_1 C2_1 179.8(4) . . . .
Fe1_1 N1_1 C1_1 C2_1 1.0(5) . . . .
C6_1 N5_1 C2_1 C3_1 -0.2(6) . . . .
Fe1_1 N5_1 C2_1 C3_1 -178.6(3) . . . .
C6_1 N5_1 C2_1 C1_1 179.5(4) . . . .
Fe1_1 N5_1 C2_1 C1_1 1.1(5) . . . .
N4_1 C1_1 C2_1 N5_1 179.8(4) . . . .
N1_1 C1_1 C2_1 N5_1 -1.3(5) . . . .
N4_1 C1_1 C2_1 C3_1 -0.6(8) . . . .
N1_1 C1_1 C2_1 C3_1 178.3(4) . . . .
N5_1 C2_1 C3_1 C4_1 1.9(6) . . . .
C1_1 C2_1 C3_1 C4_1 -177.8(4) . . . .
C2_1 C3_1 C4_1 C5_1 -1.7(7) . . . .
C3_1 C4_1 C5_1 C6_1 -0.2(6) . . . .
C2_1 N5_1 C6_1 C5_1 -1.8(6) . . . .
Fe1_1 N5_1 C6_1 C5_1 176.7(3) . . . .
C2_1 N5_1 C6_1 N6_1 178.3(4) . . . .
Fe1_1 N5_1 C6_1 N6_1 -3.3(5) . . . .
C4_1 C5_1 C6_1 N5_1 1.9(6) . . . .
C4_1 C5_1 C6_1 N6_1 -178.1(4) . . . .
C7_1 N6_1 C6_1 N5_1 -173.6(4) . . . .
N7_1 N6_1 C6_1 N5_1 3.1(5) . . . .
C7_1 N6_1 C6_1 C5_1 6.4(7) . . . .
N7_1 N6_1 C6_1 C5_1 -176.9(4) . . . .
N7_1 N6_1 C7_1 C8_1 -0.7(5) . . . .
C6_1 N6_1 C7_1 C8_1 176.1(4) . . . .
N6_1 C7_1 C8_1 C9_1 0.7(5) . . . .
N6_1 N7_1 C9_1 C8_1 0.1(5) . . . .
Fe1_1 N7_1 C9_1 C8_1 -173.1(4) . . . .
C7_1 C8_1 C9_1 N7_1 -0.5(6) . . . .
N10_1 N11_1 C10_1 N8_1 0.1(5) . . . .
N10_1 N11_1 C10_1 C11_1 180.0(4) . . . .
N9_1 N8_1 C10_1 N11_1 0.0(5) . . . .
Fe1_1 N8_1 C10_1 N11_1 178.8(3) . . . .
N9_1 N8_1 C10_1 C11_1 -179.9(3) . . . .
Fe1_1 N8_1 C10_1 C11_1 -1.1(5) . . . .
C15_1 N12_1 C11_1 C12_1 -1.5(6) . . . .
Fe1_1 N12_1 C11_1 C12_1 169.7(4) . . . .
C15_1 N12_1 C11_1 C10_1 -179.2(4) . . . .
Fe1_1 N12_1 C11_1 C10_1 -8.0(4) . . . .
N11_1 C10_1 C11_1 N12_1 -174.3(4) . . . .
N8_1 C10_1 C11_1 N12_1 5.6(5) . . . .
N11_1 C10_1 C11_1 C12_1 8.2(8) . . . .
N8_1 C10_1 C11_1 C12_1 -171.9(5) . . . .
N12_1 C11_1 C12_1 C13_1 2.8(7) . . . .
C10_1 C11_1 C12_1 C13_1 -179.9(5) . . . .
C11_1 C12_1 C13_1 C14_1 -1.7(8) . . . .
C12_1 C13_1 C14_1 C15_1 -0.6(8) . . . .
C11_1 N12_1 C15_1 C14_1 -1.1(6) . . . .
Fe1_1 N12_1 C15_1 C14_1 -172.4(3) . . . .
C11_1 N12_1 C15_1 N13_1 176.5(4) . . . .
Fe1_1 N12_1 C15_1 N13_1 5.2(5) . . . .
C13_1 C14_1 C15_1 N12_1 2.1(7) . . . .
C13_1 C14_1 C15_1 N13_1 -175.1(4) . . . .
C16_1 N13_1 C15_1 N12_1 -175.6(4) . . . .
N14_1 N13_1 C15_1 N12_1 -6.6(5) . . . .
C16_1 N13_1 C15_1 C14_1 1.9(7) . . . .
N14_1 N13_1 C15_1 C14_1 170.9(4) . . . .
N14_1 N13_1 C16_1 C17_1 0.6(5) . . . .
C15_1 N13_1 C16_1 C17_1 170.0(4) . . . .
N13_1 C16_1 C17_1 C18_1 -0.4(5) . . . .
N13_1 N14_1 C18_1 C17_1 0.3(5) . . . .
Fe1_1 N14_1 C18_1 C17_1 -175.1(4) . . . .
C16_1 C17_1 C18_1 N14_1 0.1(5) . . . .
